data_1568459
loop_
_publ_author_name
'Bryant, Mathew J.'
'Fuertes, Sara'
'Hatcher, Lauren E.'
'Thomas, Lynne H.'
'Raithby, Paul R.'

_publ_section_title
;
 Structural modifications to platinum(II) pincer complexes resulting in
 changes in their vapochromic and solvatochromic properties.
;
_journal_issue 0
_journal_name_full 'Faraday discussions'
_journal_page_first 411
_journal_page_last 433
_journal_paper_doi 10.1039/d3fd00025g
_journal_volume 244
_journal_year 2023
_chemical_formula_moiety '2(C20 H15 N3 O2 Pt), C H2 Cl2'
_chemical_formula_sum 'C41 H32 Cl2 N6 O4 Pt2'
_chemical_formula_weight 1133.80
_chemical_name_systematic
;
Cyano[acetyl 3,5-di(2-pyridyl)phenyl]platinum 
;
_space_group_crystal_system triclinic
_space_group_IT_number 2
_space_group_name_Hall '-P 1'
_space_group_name_H-M_alt 'P -1'
_atom_sites_solution_hydrogens geom
_atom_sites_solution_primary direct
_audit_creation_date 2023-01-29
_audit_creation_method
;
Olex2 1.5
(compiled 2022.04.07 svn.rca3783a0 for OlexSys, GUI svn.r6498)
;
_audit_update_record
;
2023-01-29 deposited with the CCDC.	2023-02-08 downloaded from the CCDC.
;
_cell_angle_alpha 87.882(2)
_cell_angle_beta 85.973(2)
_cell_angle_gamma 83.861(2)
_cell_formula_units_Z 2
_cell_length_a 7.2730(2)
_cell_length_b 11.5993(2)
_cell_length_c 21.8397(4)
_cell_measurement_reflns_used 12299
_cell_measurement_temperature 150.00(10)
_cell_measurement_theta_max 71.4850
_cell_measurement_theta_min 4.3810
_cell_volume 1826.54(7)
_computing_molecular_graphics 'Olex2 1.5 (Dolomanov et al., 2009)'
_computing_publication_material 'Olex2 1.5 (Dolomanov et al., 2009)'
_computing_structure_refinement 'SHELXL 2013/4 (Sheldrick, 2015)'
_computing_structure_solution 'SIR2002  (Burla et al.,  2007)'
_diffrn_ambient_temperature 150.00(10)
_diffrn_measured_fraction_theta_full 0.992
_diffrn_measured_fraction_theta_max 0.794
_diffrn_measurement_device_type 'SuperNova, Dual, Cu at zero, EosS2'
_diffrn_radiation_type CuK\a
_diffrn_radiation_wavelength 1.54184
_diffrn_reflns_av_R_equivalents 0.0594
_diffrn_reflns_av_unetI/netI 0.0444
_diffrn_reflns_Laue_measured_fraction_full 0.992
_diffrn_reflns_Laue_measured_fraction_max 0.794
_diffrn_reflns_limit_h_max 7
_diffrn_reflns_limit_h_min -7
_diffrn_reflns_limit_k_max 14
_diffrn_reflns_limit_k_min -14
_diffrn_reflns_limit_l_max 24
_diffrn_reflns_limit_l_min -26
_diffrn_reflns_number 21583
_diffrn_reflns_point_group_measured_fraction_full 0.992
_diffrn_reflns_point_group_measured_fraction_max 0.794
_diffrn_reflns_theta_full 25.000
_diffrn_reflns_theta_max 71.920
_diffrn_reflns_theta_min 4.393
_exptl_absorpt_coefficient_mu 15.147
_exptl_absorpt_correction_T_max 1.00000
_exptl_absorpt_correction_T_min 0.33792
_exptl_absorpt_correction_type multi-scan
_exptl_absorpt_process_details
;
CrysAlisPro, Agilent Technologies,
Version 1.171.37.33 (release 27-03-2014 CrysAlis171 .NET)
(compiled Mar 27 2014,17:12:48)
Empirical absorption correction using spherical harmonics,
 implemented in SCALE3 ABSPACK scaling algorithm.
;
_exptl_crystal_colour yellow
_exptl_crystal_colour_primary yellow
_exptl_crystal_density_diffrn 2.062
_exptl_crystal_description block
_exptl_crystal_F_000 1084
_exptl_crystal_size_max 0.18
_exptl_crystal_size_mid 0.12
_exptl_crystal_size_min 0.1
_refine_diff_density_max 2.181
_refine_diff_density_min -1.729
_refine_diff_density_rms 0.234
_refine_ls_extinction_method none
_refine_ls_goodness_of_fit_ref 1.036
_refine_ls_hydrogen_treatment constr
_refine_ls_matrix_type full
_refine_ls_number_parameters 498
_refine_ls_number_reflns 5670
_refine_ls_number_restraints 0
_refine_ls_restrained_S_all 1.036
_refine_ls_R_factor_all 0.0507
_refine_ls_R_factor_gt 0.0479
_refine_ls_shift/su_max 0.000
_refine_ls_shift/su_mean 0.000
_refine_ls_structure_factor_coef Fsqd
_refine_ls_weighting_details 'w=1/[\s^2^(Fo^2^)+(0.0985P)^2^+1.2338P] where P=(Fo^2^+2Fc^2^)/3'
_refine_ls_weighting_scheme calc
_refine_ls_wR_factor_gt 0.1283
_refine_ls_wR_factor_ref 0.1325
_reflns_Friedel_coverage 0.000
_reflns_number_gt 5178
_reflns_number_total 5670
_reflns_threshold_expression 'I > 2\s(I)'
_cod_data_source_file d3fd00025g2.cif
_cod_data_source_block 3_yellow
_cod_depositor_comments 'Adding full bibliography for 1568457--1568459.cif.'
_cod_database_code 1568459
_shelxl_version_number 2013-4
_shelx_space_group_comment
;
The symmetry employed for this shelxl refinement is uniquely defined
by the following loop, which should always be used as a source of
symmetry information in preference to the above space-group names.
They are only intended as comments.
;
_shelx_estimated_absorpt_t_max 0.313
_shelx_estimated_absorpt_t_min 0.171
_olex2_refinement_description
;
1. Fixed Uiso
 At 1.2 times of:
  All C(H) groups, All C(H,H) groups
 At 1.5 times of:
  All C(H,H,H) groups
2.a Secondary CH2 refined with riding coordinates:
 C2(H2A,H2B), C22(H22A,H22B), C41(H41A,H41B)
2.b Aromatic/amide H refined with riding coordinates:
 C5(H5), C9(H9), C11(H11), C12(H12), C13(H13), C14(H14), C16(H16), C17(H17),
 C18(H18), C19(H19), C25(H25), C29(H29), C31(H31), C32(H32), C33(H33), C34(H34),
  C36(H36), C37(H37), C38(H38), C39(H39)
2.c Idealised Me refined as rotating group:
 C1(H1A,H1B,H1C), C21(H21A,H21B,H21C)
;
_olex2_exptl_crystal_mounting_method 'Mounted in oil'
_olex2_submission_original_sample_id 3_yellow
_olex2_submission_special_instructions 'No special instructions were received'

loop_
_space_group_symop_operation_xyz
'x, y, z'
'-x, -y, -z'

loop_
_atom_site_label
_atom_site_type_symbol
_atom_site_fract_x
_atom_site_fract_y
_atom_site_fract_z
_atom_site_U_iso_or_equiv
_atom_site_adp_type
_atom_site_occupancy
_atom_site_site_symmetry_order
_atom_site_calc_flag
_atom_site_refinement_flags_posn
_atom_site_refinement_flags_adp
_atom_site_refinement_flags_occupancy
_atom_site_disorder_assembly
_atom_site_disorder_group
C1 C -0.1229(16) 0.3825(8) 0.4801(4) 0.046(3) Uani 1 1 d . . . . .
H1A H 0.0047 0.3778 0.4924 0.069 Uiso 1 1 calc R U . . .
H1B H -0.1836 0.3173 0.4990 0.069 Uiso 1 1 calc R U . . .
H1C H -0.1908 0.4557 0.4935 0.069 Uiso 1 1 calc R U . . .
C2 C -0.1211(13) 0.3772(6) 0.4113(4) 0.026(2) Uani 1 1 d . . . . .
H2A H -0.0344 0.3109 0.3963 0.031 Uiso 1 1 calc R U . . .
H2B H -0.2465 0.3672 0.3987 0.031 Uiso 1 1 calc R U . . .
C3 C -0.0546(11) 0.4960(6) 0.3237(3) 0.0219(19) Uani 1 1 d . . . . .
C4 C 0.0014(11) 0.6102(6) 0.3015(3) 0.0209(19) Uani 1 1 d . . . . .
C5 C 0.0247(11) 0.6314(6) 0.2377(3) 0.0201(19) Uani 1 1 d . . . . .
H5 H 0.0078 0.5724 0.2103 0.024 Uiso 1 1 calc R U . . .
C6 C 0.0719(11) 0.7371(6) 0.2150(3) 0.0197(19) Uani 1 1 d . . . . .
C7 C 0.0994(10) 0.8210(5) 0.2569(3) 0.0174(18) Uani 1 1 d . . . . .
C8 C 0.0799(11) 0.8026(6) 0.3195(3) 0.0202(18) Uani 1 1 d . . . . .
C9 C 0.0303(11) 0.6957(5) 0.3427(3) 0.0208(19) Uani 1 1 d . . . . .
H9 H 0.0162 0.6809 0.3857 0.025 Uiso 1 1 calc R U . . .
C10 C 0.1104(11) 0.7771(6) 0.1509(3) 0.0209(19) Uani 1 1 d . . . . .
C11 C 0.1048(12) 0.7109(6) 0.0996(3) 0.026(2) Uani 1 1 d . . . . .
H11 H 0.0728 0.6336 0.1041 0.031 Uiso 1 1 calc R U . . .
C12 C 0.1458(13) 0.7578(6) 0.0423(4) 0.034(2) Uani 1 1 d . . . . .
H12 H 0.1446 0.7121 0.0072 0.041 Uiso 1 1 calc R U . . .
C13 C 0.1886(14) 0.8702(7) 0.0352(4) 0.033(2) Uani 1 1 d . . . . .
H13 H 0.2110 0.9041 -0.0045 0.040 Uiso 1 1 calc R U . . .
C14 C 0.1982(12) 0.9335(6) 0.0880(4) 0.026(2) Uani 1 1 d . . . . .
H14 H 0.2326 1.0103 0.0838 0.031 Uiso 1 1 calc R U . . .
C15 C 0.1217(11) 0.9028(6) 0.3543(3) 0.0198(19) Uani 1 1 d . . . . .
C16 C 0.1214(13) 0.9072(7) 0.4169(4) 0.029(2) Uani 1 1 d . . . . .
H16 H 0.0877 0.8433 0.4421 0.035 Uiso 1 1 calc R U . . .
C17 C 0.1701(12) 1.0049(6) 0.4429(3) 0.026(2) Uani 1 1 d . . . . .
H17 H 0.1712 1.0082 0.4863 0.031 Uiso 1 1 calc R U . . .
C18 C 0.2178(11) 1.0989(6) 0.4060(3) 0.0252(19) Uani 1 1 d . . . . .
H18 H 0.2517 1.1669 0.4234 0.030 Uiso 1 1 calc R U . . .
C19 C 0.2143(12) 1.0902(6) 0.3438(3) 0.025(2) Uani 1 1 d . . . . .
H19 H 0.2429 1.1548 0.3182 0.030 Uiso 1 1 calc R U . . .
C20 C 0.2700(13) 1.1254(6) 0.1937(3) 0.029(2) Uani 1 1 d . . . . .
C21 C 0.6510(16) 0.6169(8) -0.0464(4) 0.051(3) Uani 1 1 d . . . . .
H21A H 0.7530 0.5625 -0.0323 0.077 Uiso 1 1 calc R U . . .
H21B H 0.6572 0.6203 -0.0914 0.077 Uiso 1 1 calc R U . . .
H21C H 0.5324 0.5906 -0.0307 0.077 Uiso 1 1 calc R U . . .
C22 C 0.6668(14) 0.7359(7) -0.0229(3) 0.035(2) Uani 1 1 d . . . . .
H22A H 0.7906 0.7608 -0.0350 0.042 Uiso 1 1 calc R U . . .
H22B H 0.5712 0.7934 -0.0396 0.042 Uiso 1 1 calc R U . . .
C23 C 0.6558(12) 0.8226(6) 0.0737(3) 0.024(2) Uani 1 1 d . . . . .
C24 C 0.6253(11) 0.8065(6) 0.1421(3) 0.0168(18) Uani 1 1 d . . . . .
C25 C 0.6548(11) 0.8974(6) 0.1782(3) 0.0213(19) Uani 1 1 d . . . . .
H25 H 0.6881 0.9682 0.1595 0.026 Uiso 1 1 calc R U . . .
C26 C 0.6355(11) 0.8855(6) 0.2424(3) 0.0204(18) Uani 1 1 d . . . . .
C27 C 0.5818(11) 0.7811(6) 0.2675(3) 0.0202(18) Uani 1 1 d . . . . .
C28 C 0.5503(11) 0.6889(6) 0.2313(3) 0.0158(18) Uani 1 1 d . . . . .
C29 C 0.5699(12) 0.7013(6) 0.1686(3) 0.0211(19) Uani 1 1 d . . . . .
H29 H 0.5466 0.6402 0.1433 0.025 Uiso 1 1 calc R U . . .
C30 C 0.6606(11) 0.9683(6) 0.2882(3) 0.0212(19) Uani 1 1 d . . . . .
C31 C 0.7064(12) 1.0795(6) 0.2775(4) 0.027(2) Uani 1 1 d . . . . .
H31 H 0.7235 1.1081 0.2364 0.033 Uiso 1 1 calc R U . . .
C32 C 0.7280(11) 1.1498(6) 0.3248(4) 0.026(2) Uani 1 1 d . . . . .
H32 H 0.7639 1.2256 0.3169 0.031 Uiso 1 1 calc R U . . .
C33 C 0.6962(11) 1.1082(6) 0.3846(3) 0.0254(19) Uani 1 1 d . . . . .
H33 H 0.7043 1.1565 0.4183 0.030 Uiso 1 1 calc R U . . .
C34 C 0.6532(12) 0.9968(6) 0.3944(3) 0.026(2) Uani 1 1 d . . . . .
H34 H 0.6357 0.9679 0.4355 0.032 Uiso 1 1 calc R U . . .
C35 C 0.4979(11) 0.5875(5) 0.2691(3) 0.0156(18) Uani 1 1 d . . . . .
C36 C 0.4531(11) 0.4843(5) 0.2473(3) 0.0198(18) Uani 1 1 d . . . . .
H36 H 0.4562 0.4739 0.2043 0.024 Uiso 1 1 calc R U . . .
C37 C 0.4039(12) 0.3964(6) 0.2875(3) 0.027(2) Uani 1 1 d . . . . .
H37 H 0.3711 0.3260 0.2725 0.032 Uiso 1 1 calc R U . . .
C38 C 0.4030(11) 0.4125(6) 0.3502(3) 0.024(2) Uani 1 1 d . . . . .
H38 H 0.3699 0.3532 0.3787 0.029 Uiso 1 1 calc R U . . .
C39 C 0.4502(11) 0.5145(6) 0.3701(3) 0.024(2) Uani 1 1 d . . . . .
H39 H 0.4494 0.5251 0.4131 0.029 Uiso 1 1 calc R U . . .
C40 C 0.5702(13) 0.7345(6) 0.4507(3) 0.029(2) Uani 1 1 d . . . . .
C41 C 0.863(2) 0.3134(8) 0.1569(5) 0.072(4) Uani 1 1 d . . . . .
H41A H 0.9870 0.3073 0.1732 0.086 Uiso 1 1 calc R U . . .
H41B H 0.7695 0.3197 0.1923 0.086 Uiso 1 1 calc R U . . .
Cl1 Cl 0.8326(4) 0.43997(19) 0.10995(12) 0.0547(7) Uani 1 1 d . . . . .
Cl2 Cl 0.8403(4) 0.18881(19) 0.11815(10) 0.0525(7) Uani 1 1 d . . . . .
N1 N 0.1594(9) 0.8875(4) 0.1455(2) 0.0200(15) Uani 1 1 d . . . . .
N2 N 0.1727(9) 0.9955(5) 0.3174(3) 0.0228(16) Uani 1 1 d . . . . .
N3 N 0.3223(13) 1.2107(6) 0.1803(3) 0.045(2) Uani 1 1 d . . . . .
N4 N 0.6347(9) 0.9268(5) 0.3480(3) 0.0186(15) Uani 1 1 d . . . . .
N5 N 0.4983(9) 0.6013(5) 0.3312(3) 0.0206(16) Uani 1 1 d . . . . .
N6 N 0.5751(13) 0.7240(6) 0.5022(3) 0.045(2) Uani 1 1 d . . . . .
O1 O -0.0892(8) 0.4207(4) 0.2913(2) 0.0299(14) Uani 1 1 d . . . . .
O2 O -0.0613(8) 0.4865(4) 0.3856(2) 0.0235(13) Uani 1 1 d . . . . .
O3 O 0.6897(9) 0.9130(4) 0.0487(3) 0.0395(17) Uani 1 1 d . . . . .
O4 O 0.6392(8) 0.7247(4) 0.0431(2) 0.0305(14) Uani 1 1 d . . . . .
Pt1 Pt 0.17592(5) 0.96842(2) 0.22510(2) 0.01936(15) Uani 1 1 d . . . . .
Pt2 Pt 0.56670(4) 0.75953(2) 0.35608(2) 0.01712(15) Uani 1 1 d . . . . .

loop_
_atom_site_aniso_label
_atom_site_aniso_U_11
_atom_site_aniso_U_22
_atom_site_aniso_U_33
_atom_site_aniso_U_23
_atom_site_aniso_U_13
_atom_site_aniso_U_12
C1 0.065(8) 0.040(5) 0.040(5) 0.020(4) -0.017(5) -0.037(5)
C2 0.035(6) 0.014(3) 0.033(4) 0.007(3) -0.013(4) -0.015(3)
C3 0.019(5) 0.020(3) 0.027(4) 0.001(3) -0.003(3) -0.002(3)
C4 0.014(5) 0.021(3) 0.030(4) 0.006(3) -0.006(4) -0.010(3)
C5 0.019(5) 0.015(3) 0.027(4) 0.000(3) -0.006(3) -0.001(3)
C6 0.015(5) 0.025(3) 0.017(3) 0.005(3) 0.002(3) 0.002(3)
C7 0.010(4) 0.020(3) 0.021(3) 0.003(2) 0.000(3) 0.001(3)
C8 0.017(5) 0.019(3) 0.025(4) -0.001(3) -0.004(3) 0.000(3)
C9 0.026(5) 0.021(3) 0.013(3) 0.006(2) 0.001(3) 0.000(3)
C10 0.016(5) 0.026(3) 0.020(4) 0.009(3) -0.002(3) -0.003(3)
C11 0.023(5) 0.027(4) 0.028(4) -0.001(3) -0.002(4) -0.010(3)
C12 0.043(6) 0.029(4) 0.031(4) -0.002(3) -0.005(4) -0.009(4)
C13 0.047(7) 0.033(4) 0.022(4) 0.006(3) -0.006(4) -0.017(4)
C14 0.020(5) 0.025(4) 0.033(4) 0.006(3) -0.005(4) -0.007(3)
C15 0.015(5) 0.019(3) 0.025(4) 0.002(3) -0.008(3) 0.001(3)
C16 0.033(6) 0.026(4) 0.027(4) 0.004(3) -0.003(4) 0.000(4)
C17 0.030(6) 0.027(4) 0.022(4) 0.000(3) -0.012(4) -0.009(4)
C18 0.023(5) 0.029(4) 0.026(4) -0.005(3) -0.009(4) -0.009(3)
C19 0.032(6) 0.016(3) 0.030(4) 0.000(3) -0.005(4) -0.013(3)
C20 0.038(6) 0.026(4) 0.024(4) 0.002(3) -0.004(4) -0.008(4)
C21 0.076(9) 0.054(5) 0.026(4) 0.003(4) 0.001(5) -0.023(6)
C22 0.044(6) 0.045(4) 0.020(4) 0.005(3) -0.005(4) -0.017(4)
C23 0.026(5) 0.030(4) 0.018(3) 0.001(3) -0.007(3) -0.003(4)
C24 0.014(5) 0.020(3) 0.016(3) 0.003(2) -0.004(3) 0.000(3)
C25 0.015(5) 0.017(3) 0.032(4) 0.007(3) -0.003(3) -0.006(3)
C26 0.018(5) 0.017(3) 0.028(4) 0.001(3) -0.009(3) -0.008(3)
C27 0.012(5) 0.017(3) 0.032(4) 0.001(3) -0.003(3) -0.005(3)
C28 0.010(5) 0.017(3) 0.020(3) 0.005(3) -0.005(3) -0.003(3)
C29 0.022(5) 0.019(3) 0.024(4) -0.003(3) -0.007(3) -0.008(3)
C30 0.017(5) 0.021(3) 0.027(4) -0.001(3) -0.009(3) 0.000(3)
C31 0.030(6) 0.015(3) 0.037(4) 0.003(3) -0.004(4) -0.005(3)
C32 0.023(5) 0.018(3) 0.037(4) 0.003(3) -0.006(4) -0.002(3)
C33 0.024(5) 0.023(3) 0.032(4) -0.009(3) -0.013(4) -0.005(3)
C34 0.032(6) 0.023(3) 0.027(4) -0.001(3) -0.006(4) -0.007(3)
C35 0.014(5) 0.011(3) 0.021(3) 0.003(2) -0.006(3) 0.001(3)
C36 0.017(5) 0.018(3) 0.024(4) 0.004(3) -0.004(3) -0.004(3)
C37 0.033(6) 0.018(3) 0.031(4) 0.006(3) -0.004(4) -0.009(3)
C38 0.026(5) 0.019(3) 0.028(4) 0.009(3) -0.004(4) -0.006(3)
C39 0.025(5) 0.019(3) 0.026(4) 0.007(3) 0.004(4) -0.001(3)
C40 0.043(6) 0.020(3) 0.027(4) 0.001(3) -0.002(4) -0.009(4)
C41 0.125(12) 0.042(5) 0.041(5) 0.000(4) -0.019(6) 0.035(6)
Cl1 0.071(2) 0.0367(11) 0.0571(14) -0.0045(9) -0.0148(14) 0.0002(12)
Cl2 0.084(2) 0.0404(11) 0.0344(11) 0.0087(8) -0.0019(12) -0.0193(12)
N1 0.025(4) 0.017(3) 0.019(3) 0.000(2) -0.001(3) -0.004(3)
N2 0.019(4) 0.019(3) 0.031(3) 0.001(2) -0.007(3) 0.000(3)
N3 0.075(7) 0.027(3) 0.037(4) 0.007(3) -0.007(4) -0.020(4)
N4 0.016(4) 0.016(3) 0.026(3) -0.002(2) -0.006(3) -0.010(3)
N5 0.020(4) 0.022(3) 0.021(3) 0.005(2) -0.003(3) -0.007(3)
N6 0.073(7) 0.038(4) 0.025(4) 0.006(3) -0.010(4) -0.011(4)
O1 0.044(4) 0.021(2) 0.028(3) -0.002(2) -0.003(3) -0.012(3)
O2 0.033(4) 0.015(2) 0.025(3) 0.0052(19) -0.007(3) -0.011(2)
O3 0.061(5) 0.025(3) 0.034(3) 0.010(2) 0.001(3) -0.019(3)
O4 0.042(4) 0.033(3) 0.019(3) 0.000(2) -0.004(3) -0.016(3)
Pt1 0.0226(3) 0.01501(17) 0.02072(19) 0.00364(12) -0.00291(16) -0.00372(15)
Pt2 0.0187(3) 0.01586(17) 0.01750(18) 0.00160(11) -0.00363(15) -0.00414(14)

loop_
_atom_type_symbol
_atom_type_description
_atom_type_scat_dispersion_real
_atom_type_scat_dispersion_imag
_atom_type_scat_source
C C 0.0179 0.0091 'International Tables Vol C Tables 4.2.6.8 and 6.1.1.4'
H H 0.0000 0.0000 'International Tables Vol C Tables 4.2.6.8 and 6.1.1.4'
Cl Cl 0.3639 0.7018 'International Tables Vol C Tables 4.2.6.8 and 6.1.1.4'
N N 0.0311 0.0181 'International Tables Vol C Tables 4.2.6.8 and 6.1.1.4'
O O 0.0495 0.0323 'International Tables Vol C Tables 4.2.6.8 and 6.1.1.4'
Pt Pt -4.4814 6.9357 'International Tables Vol C Tables 4.2.6.8 and 6.1.1.4'

loop_
_geom_angle_atom_site_label_1
_geom_angle_atom_site_label_2
_geom_angle_atom_site_label_3
_geom_angle
_geom_angle_site_symmetry_1
_geom_angle_site_symmetry_3
_geom_angle_publ_flag
H1A C1 H1B 109.5 . . ?
H1A C1 H1C 109.5 . . ?
H1B C1 H1C 109.5 . . ?
C2 C1 H1A 109.5 . . ?
C2 C1 H1B 109.5 . . ?
C2 C1 H1C 109.5 . . ?
C1 C2 H2A 110.3 . . ?
C1 C2 H2B 110.3 . . ?
H2A C2 H2B 108.5 . . ?
O2 C2 C1 107.3(6) . . ?
O2 C2 H2A 110.3 . . ?
O2 C2 H2B 110.3 . . ?
O1 C3 C4 125.0(7) . . ?
O1 C3 O2 123.8(6) . . ?
O2 C3 C4 111.2(6) . . ?
C5 C4 C3 118.2(7) . . ?
C9 C4 C3 121.3(6) . . ?
C9 C4 C5 120.5(6) . . ?
C4 C5 H5 119.9 . . ?
C6 C5 C4 120.3(7) . . ?
C6 C5 H5 119.9 . . ?
C5 C6 C7 118.2(6) . . ?
C5 C6 C10 129.8(7) . . ?
C7 C6 C10 111.9(6) . . ?
C6 C7 Pt1 118.4(5) . . ?
C8 C7 C6 122.9(6) . . ?
C8 C7 Pt1 118.6(6) . . ?
C7 C8 C9 119.0(7) . . ?
C7 C8 C15 113.0(6) . . ?
C9 C8 C15 128.0(6) . . ?
C4 C9 H9 120.4 . . ?
C8 C9 C4 119.1(6) . . ?
C8 C9 H9 120.4 . . ?
C11 C10 C6 125.1(7) . . ?
N1 C10 C6 113.7(7) . . ?
N1 C10 C11 121.2(6) . . ?
C10 C11 H11 120.2 . . ?
C12 C11 C10 119.5(7) . . ?
C12 C11 H11 120.2 . . ?
C11 C12 H12 119.7 . . ?
C13 C12 C11 120.7(8) . . ?
C13 C12 H12 119.7 . . ?
C12 C13 H13 120.8 . . ?
C12 C13 C14 118.3(7) . . ?
C14 C13 H13 120.8 . . ?
C13 C14 H14 119.2 . . ?
N1 C14 C13 121.6(8) . . ?
N1 C14 H14 119.2 . . ?
C16 C15 C8 125.8(7) . . ?
C16 C15 N2 120.3(7) . . ?
N2 C15 C8 113.8(6) . . ?
C15 C16 H16 120.3 . . ?
C15 C16 C17 119.5(7) . . ?
C17 C16 H16 120.3 . . ?
C16 C17 H17 119.8 . . ?
C16 C17 C18 120.3(7) . . ?
C18 C17 H17 119.8 . . ?
C17 C18 H18 121.1 . . ?
C19 C18 C17 117.8(7) . . ?
C19 C18 H18 121.1 . . ?
C18 C19 H19 118.5 . . ?
N2 C19 C18 123.0(6) . . ?
N2 C19 H19 118.5 . . ?
N3 C20 Pt1 176.0(8) . . ?
H21A C21 H21B 109.5 . . ?
H21A C21 H21C 109.5 . . ?
H21B C21 H21C 109.5 . . ?
C22 C21 H21A 109.5 . . ?
C22 C21 H21B 109.5 . . ?
C22 C21 H21C 109.5 . . ?
C21 C22 H22A 110.6 . . ?
C21 C22 H22B 110.6 . . ?
H22A C22 H22B 108.8 . . ?
O4 C22 C21 105.5(6) . . ?
O4 C22 H22A 110.6 . . ?
O4 C22 H22B 110.6 . . ?
O3 C23 C24 123.5(7) . . ?
O3 C23 O4 123.7(7) . . ?
O4 C23 C24 112.8(6) . . ?
C25 C24 C23 117.7(6) . . ?
C25 C24 C29 121.3(6) . . ?
C29 C24 C23 121.0(7) . . ?
C24 C25 H25 119.9 . . ?
C24 C25 C26 120.2(6) . . ?
C26 C25 H25 119.9 . . ?
C25 C26 C30 129.1(6) . . ?
C27 C26 C25 117.6(7) . . ?
C27 C26 C30 113.3(6) . . ?
C26 C27 C28 122.6(7) . . ?
C26 C27 Pt2 118.3(6) . . ?
C28 C27 Pt2 118.9(5) . . ?
C27 C28 C35 111.9(6) . . ?
C29 C28 C27 119.4(6) . . ?
C29 C28 C35 128.8(7) . . ?
C24 C29 H29 120.5 . . ?
C28 C29 C24 119.0(7) . . ?
C28 C29 H29 120.5 . . ?
C31 C30 C26 126.6(7) . . ?
C31 C30 N4 119.4(7) . . ?
N4 C30 C26 114.0(6) . . ?
C30 C31 H31 119.4 . . ?
C32 C31 C30 121.3(7) . . ?
C32 C31 H31 119.4 . . ?
C31 C32 H32 120.7 . . ?
C31 C32 C33 118.7(7) . . ?
C33 C32 H32 120.7 . . ?
C32 C33 H33 120.4 . . ?
C34 C33 C32 119.2(7) . . ?
C34 C33 H33 120.4 . . ?
C33 C34 H34 118.9 . . ?
N4 C34 C33 122.3(7) . . ?
N4 C34 H34 118.9 . . ?
C36 C35 C28 126.1(6) . . ?
N5 C35 C28 114.3(6) . . ?
N5 C35 C36 119.7(6) . . ?
C35 C36 H36 119.7 . . ?
C37 C36 C35 120.6(7) . . ?
C37 C36 H36 119.7 . . ?
C36 C37 H37 120.6 . . ?
C36 C37 C38 118.9(7) . . ?
C38 C37 H37 120.6 . . ?
C37 C38 H38 120.5 . . ?
C39 C38 C37 119.1(6) . . ?
C39 C38 H38 120.5 . . ?
C38 C39 H39 118.7 . . ?
N5 C39 C38 122.5(7) . . ?
N5 C39 H39 118.7 . . ?
N6 C40 Pt2 177.7(8) . . ?
H41A C41 H41B 107.8 . . ?
Cl1 C41 H41A 109.0 . . ?
Cl1 C41 H41B 109.0 . . ?
Cl2 C41 H41A 109.0 . . ?
Cl2 C41 H41B 109.0 . . ?
Cl2 C41 Cl1 112.7(6) . . ?
C10 N1 C14 118.6(6) . . ?
C10 N1 Pt1 116.1(4) . . ?
C14 N1 Pt1 125.3(5) . . ?
C15 N2 Pt1 114.1(5) . . ?
C19 N2 C15 119.1(6) . . ?
C19 N2 Pt1 126.8(5) . . ?
C30 N4 Pt2 114.6(5) . . ?
C34 N4 C30 119.1(6) . . ?
C34 N4 Pt2 126.3(5) . . ?
C35 N5 Pt2 114.9(4) . . ?
C39 N5 C35 119.2(6) . . ?
C39 N5 Pt2 125.8(5) . . ?
C3 O2 C2 114.6(6) . . ?
C23 O4 C22 114.9(6) . . ?
C7 Pt1 C20 177.0(3) . . ?
C7 Pt1 N1 79.9(3) . . ?
C7 Pt1 N2 80.4(3) . . ?
N1 Pt1 C20 101.8(3) . . ?
N1 Pt1 N2 160.2(2) . . ?
N2 Pt1 C20 97.8(3) . . ?
C27 Pt2 C40 176.1(3) . . ?
C27 Pt2 N4 79.7(3) . . ?
C27 Pt2 N5 80.0(3) . . ?
N4 Pt2 C40 99.5(3) . . ?
N4 Pt2 N5 159.7(2) . . ?
N5 Pt2 C40 100.8(3) . . ?

loop_
_geom_bond_atom_site_label_1
_geom_bond_atom_site_label_2
_geom_bond_distance
_geom_bond_site_symmetry_2
_geom_bond_publ_flag
C1 H1A 0.9800 . ?
C1 H1B 0.9800 . ?
C1 H1C 0.9800 . ?
C1 C2 1.505(12) . ?
C2 H2A 0.9900 . ?
C2 H2B 0.9900 . ?
C2 O2 1.464(8) . ?
C3 C4 1.482(9) . ?
C3 O1 1.201(9) . ?
C3 O2 1.350(8) . ?
C4 C5 1.407(10) . ?
C4 C9 1.404(11) . ?
C5 H5 0.9500 . ?
C5 C6 1.374(10) . ?
C6 C7 1.399(10) . ?
C6 C10 1.477(8) . ?
C7 C8 1.375(9) . ?
C7 Pt1 1.944(6) . ?
C8 C9 1.396(9) . ?
C8 C15 1.482(10) . ?
C9 H9 0.9500 . ?
C10 C11 1.386(11) . ?
C10 N1 1.364(9) . ?
C11 H11 0.9500 . ?
C11 C12 1.372(10) . ?
C12 H12 0.9500 . ?
C12 C13 1.373(11) . ?
C13 H13 0.9500 . ?
C13 C14 1.399(13) . ?
C14 H14 0.9500 . ?
C14 N1 1.370(9) . ?
C15 C16 1.369(10) . ?
C15 N2 1.386(8) . ?
C16 H16 0.9500 . ?
C16 C17 1.377(12) . ?
C17 H17 0.9500 . ?
C17 C18 1.392(9) . ?
C18 H18 0.9500 . ?
C18 C19 1.368(10) . ?
C19 H19 0.9500 . ?
C19 N2 1.332(10) . ?
C20 N3 1.119(10) . ?
C20 Pt1 2.089(7) . ?
C21 H21A 0.9800 . ?
C21 H21B 0.9800 . ?
C21 H21C 0.9800 . ?
C21 C22 1.508(12) . ?
C22 H22A 0.9900 . ?
C22 H22B 0.9900 . ?
C22 O4 1.446(8) . ?
C23 C24 1.501(9) . ?
C23 O3 1.205(8) . ?
C23 O4 1.359(9) . ?
C24 C25 1.384(10) . ?
C24 C29 1.417(9) . ?
C25 H25 0.9500 . ?
C25 C26 1.402(10) . ?
C26 C27 1.394(9) . ?
C26 C30 1.447(10) . ?
C27 C28 1.401(10) . ?
C27 Pt2 1.939(7) . ?
C28 C29 1.370(9) . ?
C28 C35 1.481(8) . ?
C29 H29 0.9500 . ?
C30 C31 1.374(10) . ?
C30 N4 1.382(9) . ?
C31 H31 0.9500 . ?
C31 C32 1.367(11) . ?
C32 H32 0.9500 . ?
C32 C33 1.387(10) . ?
C33 H33 0.9500 . ?
C33 C34 1.367(10) . ?
C34 H34 0.9500 . ?
C34 N4 1.346(9) . ?
C35 C36 1.382(10) . ?
C35 N5 1.370(9) . ?
C36 H36 0.9500 . ?
C36 C37 1.381(9) . ?
C37 H37 0.9500 . ?
C37 C38 1.387(10) . ?
C38 H38 0.9500 . ?
C38 C39 1.362(11) . ?
C39 H39 0.9500 . ?
C39 N5 1.353(8) . ?
C40 N6 1.129(10) . ?
C40 Pt2 2.078(8) . ?
C41 H41A 0.9900 . ?
C41 H41B 0.9900 . ?
C41 Cl1 1.763(9) . ?
C41 Cl2 1.729(11) . ?
N1 Pt1 2.022(6) . ?
N2 Pt1 2.051(6) . ?
N4 Pt2 2.051(6) . ?
N5 Pt2 2.054(6) . ?

loop_
_geom_hbond_atom_site_label_D
_geom_hbond_atom_site_label_H
_geom_hbond_atom_site_label_A
_geom_hbond_distance_DH
_geom_hbond_distance_HA
_geom_hbond_distance_DA
_geom_hbond_angle_DHA
_geom_hbond_site_symmetry_A
C13 H13 Cl2 0.95 2.81 3.469(9) 127.6 2_665
C13 H13 O3 0.95 2.46 3.221(9) 137.5 2_675
C18 H18 N6 0.95 2.57 3.449(12) 153.8 2_676
C31 H31 Cl2 0.95 2.82 3.759(8) 170.0 1_565
C41 H41A N3 0.99 2.59 3.493(16) 152.5 1_645

loop_
_geom_torsion_atom_site_label_1
_geom_torsion_atom_site_label_2
_geom_torsion_atom_site_label_3
_geom_torsion_atom_site_label_4
_geom_torsion
_geom_torsion_site_symmetry_1
_geom_torsion_site_symmetry_2
_geom_torsion_site_symmetry_3
_geom_torsion_site_symmetry_4
_geom_torsion_publ_flag
C1 C2 O2 C3 -179.2(7) . . . . ?
C3 C4 C5 C6 178.3(7) . . . . ?
C3 C4 C9 C8 -178.9(7) . . . . ?
C4 C3 O2 C2 178.3(6) . . . . ?
C4 C5 C6 C7 1.3(11) . . . . ?
C4 C5 C6 C10 177.4(8) . . . . ?
C5 C4 C9 C8 0.9(12) . . . . ?
C5 C6 C7 C8 -0.5(11) . . . . ?
C5 C6 C7 Pt1 177.6(6) . . . . ?
C5 C6 C10 C11 0.2(13) . . . . ?
C5 C6 C10 N1 -178.0(8) . . . . ?
C6 C7 C8 C9 -0.1(11) . . . . ?
C6 C7 C8 C15 178.2(7) . . . . ?
C6 C10 C11 C12 -179.2(8) . . . . ?
C6 C10 N1 C14 -180.0(7) . . . . ?
C6 C10 N1 Pt1 1.8(8) . . . . ?
C7 C6 C10 C11 176.4(8) . . . . ?
C7 C6 C10 N1 -1.7(9) . . . . ?
C7 C8 C9 C4 -0.1(11) . . . . ?
C7 C8 C15 C16 -177.1(8) . . . . ?
C7 C8 C15 N2 -0.1(9) . . . . ?
C8 C15 C16 C17 177.5(7) . . . . ?
C8 C15 N2 C19 -179.7(7) . . . . ?
C8 C15 N2 Pt1 0.1(8) . . . . ?
C9 C4 C5 C6 -1.5(12) . . . . ?
C9 C8 C15 C16 1.0(13) . . . . ?
C9 C8 C15 N2 178.0(7) . . . . ?
C10 C6 C7 C8 -177.2(7) . . . . ?
C10 C6 C7 Pt1 0.8(8) . . . . ?
C10 C11 C12 C13 -1.3(14) . . . . ?
C11 C10 N1 C14 1.8(11) . . . . ?
C11 C10 N1 Pt1 -176.4(6) . . . . ?
C11 C12 C13 C14 3.1(15) . . . . ?
C12 C13 C14 N1 -2.5(15) . . . . ?
C13 C14 N1 C10 0.1(13) . . . . ?
C13 C14 N1 Pt1 178.1(7) . . . . ?
C15 C8 C9 C4 -178.2(7) . . . . ?
C15 C16 C17 C18 0.6(13) . . . . ?
C16 C15 N2 C19 -2.5(11) . . . . ?
C16 C15 N2 Pt1 177.2(6) . . . . ?
C16 C17 C18 C19 0.0(12) . . . . ?
C17 C18 C19 N2 -1.9(12) . . . . ?
C18 C19 N2 C15 3.2(12) . . . . ?
C18 C19 N2 Pt1 -176.5(6) . . . . ?
C21 C22 O4 C23 177.4(8) . . . . ?
C23 C24 C25 C26 -177.5(7) . . . . ?
C23 C24 C29 C28 177.6(7) . . . . ?
C24 C23 O4 C22 179.8(7) . . . . ?
C24 C25 C26 C27 -1.6(11) . . . . ?
C24 C25 C26 C30 179.6(8) . . . . ?
C25 C24 C29 C28 -1.9(12) . . . . ?
C25 C26 C27 C28 1.1(11) . . . . ?
C25 C26 C27 Pt2 176.8(6) . . . . ?
C25 C26 C30 C31 1.4(14) . . . . ?
C25 C26 C30 N4 -178.4(8) . . . . ?
C26 C27 C28 C29 -1.0(12) . . . . ?
C26 C27 C28 C35 179.0(7) . . . . ?
C26 C30 C31 C32 -179.5(8) . . . . ?
C26 C30 N4 C34 -179.5(7) . . . . ?
C26 C30 N4 Pt2 -0.2(8) . . . . ?
C27 C26 C30 C31 -177.5(8) . . . . ?
C27 C26 C30 N4 2.7(10) . . . . ?
C27 C28 C29 C24 1.3(11) . . . . ?
C27 C28 C35 C36 178.1(7) . . . . ?
C27 C28 C35 N5 -2.7(9) . . . . ?
C28 C35 C36 C37 -179.1(7) . . . . ?
C28 C35 N5 C39 179.1(6) . . . . ?
C28 C35 N5 Pt2 1.0(8) . . . . ?
C29 C24 C25 C26 2.0(12) . . . . ?
C29 C28 C35 C36 -1.8(13) . . . . ?
C29 C28 C35 N5 177.4(7) . . . . ?
C30 C26 C27 C28 -179.8(7) . . . . ?
C30 C26 C27 Pt2 -4.1(9) . . . . ?
C30 C31 C32 C33 -2.2(13) . . . . ?
C31 C30 N4 C34 0.7(11) . . . . ?
C31 C30 N4 Pt2 179.9(6) . . . . ?
C31 C32 C33 C34 3.1(12) . . . . ?
C32 C33 C34 N4 -2.1(13) . . . . ?
C33 C34 N4 C30 0.2(12) . . . . ?
C33 C34 N4 Pt2 -178.9(6) . . . . ?
C35 C28 C29 C24 -178.7(7) . . . . ?
C35 C36 C37 C38 -1.0(12) . . . . ?
C36 C35 N5 C39 -1.6(10) . . . . ?
C36 C35 N5 Pt2 -179.7(5) . . . . ?
C36 C37 C38 C39 0.1(12) . . . . ?
C37 C38 C39 N5 0.0(12) . . . . ?
C38 C39 N5 C35 0.8(11) . . . . ?
C38 C39 N5 Pt2 178.7(6) . . . . ?
N1 C10 C11 C12 -1.2(12) . . . . ?
N2 C15 C16 C17 0.7(12) . . . . ?
N4 C30 C31 C32 0.4(12) . . . . ?
N5 C35 C36 C37 1.8(11) . . . . ?
O1 C3 C4 C5 -3.1(12) . . . . ?
O1 C3 C4 C9 176.7(8) . . . . ?
O1 C3 O2 C2 -2.0(11) . . . . ?
O2 C3 C4 C5 176.6(7) . . . . ?
O2 C3 C4 C9 -3.5(10) . . . . ?
O3 C23 C24 C25 -6.2(12) . . . . ?
O3 C23 C24 C29 174.4(8) . . . . ?
O3 C23 O4 C22 0.4(12) . . . . ?
O4 C23 C24 C25 174.5(7) . . . . ?
O4 C23 C24 C29 -5.0(11) . . . . ?
Pt1 C7 C8 C9 -178.1(5) . . . . ?
Pt1 C7 C8 C15 0.2(9) . . . . ?
Pt2 C27 C28 C29 -176.7(6) . . . . ?
Pt2 C27 C28 C35 3.3(9) . . . . ?
